data_1562385
loop_
_publ_author_name
'P N, Ravi Shankar'
'Panda, Debendra Prasad'
'Sundaresan, Athinarayanan'

_publ_section_title
;
 Switchable and Nonswitchable Polarization in Doubly Ordered Perovskites
 NaLnCoWO6 (Ln = Er, Tm, Yb, and Lu)
;
_journal_issue 19
_journal_name_full 'The Journal of Physical Chemistry C'
_journal_page_first 10803
_journal_page_last 10809
_journal_paper_doi 10.1021/acs.jpcc.1c02316
_journal_volume 125
_journal_year 2021
_chemical_formula_sum 'Co Er Na O6 W'
_chemical_formula_weight 529.01937
_space_group_IT_number 4
_space_group_name_Hall 'P 2yb'
_space_group_name_H-M_alt 'P 1 21 1'
_symmetry_cell_setting monoclinic
_symmetry_space_group_name_Hall 'P 2yb'
_symmetry_space_group_name_H-M 'P 1 21 1'
_cell_angle_alpha 90.0000
_cell_angle_beta 90.2676(3)
_cell_angle_gamma 90.0000
_cell_formula_units_Z 2
_cell_length_a 5.33407(2)
_cell_length_b 5.51959(2)
_cell_length_c 7.78263(2)
_cell_measurement_temperature 300
_cell_volume 229.1328(13)
_computing_structure_refinement FULLPROF
_diffrn_ambient_temperature 300
_diffrn_measurement_device_type Panalytical
_diffrn_radiation_monochromator 1.540596
_diffrn_radiation_type "'Cu K\a'"
_diffrn_radiation_wavelength 1.540596
_pd_instr_location ' ?'
_pd_meas_2theta_range_inc 0.013130
_pd_meas_2theta_range_max 119.99964
_pd_meas_2theta_range_min 10.00727
_pd_meas_number_of_points 8378
_pd_proc_2theta_range_inc 0.013130
_pd_proc_2theta_range_max 119.8876
_pd_proc_2theta_range_min 9.8952
_pd_proc_ls_pref_orient_corr ' ?'
_pd_proc_ls_prof_R_factor 3.3151
_pd_proc_ls_prof_wR_expected 2.4010
_pd_proc_ls_prof_wR_factor 4.2605
_pd_proc_wavelength 1.540596
_pd_spec_mounting ' ?'
_refine_ls_goodness_of_fit_all 3.1487
_refine_ls_number_parameters 38
_refine_ls_number_reflns 389
_refine_ls_number_restraints 0
_refine_ls_R_I_factor 7.4550
_cod_data_source_file NaErCoWO6.cif
_cod_data_source_block NaErCoWO6
_cod_depositor_comments
;
The following automatic conversions were performed:

data item '_symmetry_cell_setting' value 'Monoclinic' was changed to
'monoclinic' in accordance with the
/home/data/users/saulius/crontab/automatic-downloads/rss-feeds/ACS/lib/dictionaries/cif_core.dic
dictionary named 'cif_core.dic' version 2.4.2 last updated on
2011-04-26.

Automatic conversion script
Id: cif_fix_values 7556 2019-12-06 15:28:31Z antanas 

 Adding full bibliography for 1562381--1562385.cif.
;
_cod_original_cell_volume 229.1332(15)
_cod_original_formula_sum 'Na Er Co W O6'
_cod_database_code 1562385
_pd_proc_ls_prof_cr_factor 18.7109
_pd_proc_ls_prof_cwr_factor 13.1441
_pd_proc_ls_prof_cwr_expected 7.4074
_pd_proc_ls_prof_chi2 3.1487
_pd_proc_ls_prof_echi2 3.1968

loop_
_symmetry_equiv_pos_as_xyz
x,y,z
-x,y+1/2,-z

loop_
_atom_site_label
_atom_site_fract_x
_atom_site_fract_y
_atom_site_fract_z
_atom_site_U_iso_or_equiv
_atom_site_occupancy
_atom_site_adp_type
_atom_site_type_symbol
Na1 0.231(2) 0.2084(17) 0.0077(12) 0.02542 0.9468(17) Uiso Na
Er2 0.231(2) 0.2084(17) 0.0077(12) 0.02542 0.0532(17) Uiso Er
Er1 0.2653(5) 0.3190(5) 0.5007(3) 0.00110 0.9468(17) Uiso Er
Na2 0.2653(5) 0.3190(5) 0.5007(3) 0.00110 0.0532(17) Uiso Na
Co 0.7531(13) 0.2691(15) 0.2435(5) 0.00391 1.0000(17) Uiso Co
W 0.7632(4) 0.25000 0.76470(17) 0.00867 1.0000(17) Uiso W
O1 0.545(4) 0.558(4) 0.720(3) 0.01267 1.0000(17) Uiso O
O2 0.533(4) 0.540(4) 0.282(3) 0.01267 1.0000(17) Uiso O
O3 -0.076(4) -0.061(3) 0.216(2) 0.01267 1.0000(17) Uiso O
O4 -0.098(4) -0.049(3) 0.791(2) 0.01267 1.0000(17) Uiso O
O5 0.845(3) 0.183(3) 0.499(2) 0.01267 1.0000(17) Uiso O
O6 0.682(3) 0.265(4) -0.0125(18) 0.01267 1.0000(17) Uiso O

loop_
_atom_type_symbol
_atom_type_scat_Cromer_Mann_a1
_atom_type_scat_Cromer_Mann_b1
_atom_type_scat_Cromer_Mann_a2
_atom_type_scat_Cromer_Mann_b2
_atom_type_scat_Cromer_Mann_a3
_atom_type_scat_Cromer_Mann_b3
_atom_type_scat_Cromer_Mann_a4
_atom_type_scat_Cromer_Mann_b4
_atom_type_scat_Cromer_Mann_c
_atom_type_scat_dispersion_real
_atom_type_scat_dispersion_imag
_atom_type_scat_source
na 4.76260 3.28500 3.17360 8.84220 1.26740 0.31360 1.11280 129.42400 0.67600 0.12900 0.12400 International_Tables_for_Crystallography_Vol.C(1991)_Tables_6.1.1.4_and_6.1.1.5
er 27.65630 2.07356 16.42850 0.22354 14.97790 11.36040 2.98233 105.70300 5.92046 -9.73300 3.93700 International_Tables_for_Crystallography_Vol.C(1991)_Tables_6.1.1.4_and_6.1.1.5
co 12.28410 4.27910 7.34090 0.27840 4.00340 13.53590 2.34880 71.16920 1.01180 -2.46400 3.60800 International_Tables_for_Crystallography_Vol.C(1991)_Tables_6.1.1.4_and_6.1.1.5
w 29.08180 1.72029 15.43000 9.22590 14.43270 0.32170 5.11982 57.05600 9.88750 -6.04800 5.57700 International_Tables_for_Crystallography_Vol.C(1991)_Tables_6.1.1.4_and_6.1.1.5
o 3.04850 13.27710 2.28680 5.70110 1.54630 0.32390 0.86700 32.90890 0.25080 0.04700 0.03200 International_Tables_for_Crystallography_Vol.C(1991)_Tables_6.1.1.4_and_6.1.1.5

loop_
_geom_angle_atom_site_label_1
_geom_angle_atom_site_label_2
_geom_angle_atom_site_label_3
_geom_angle
_geom_angle_site_symmetry_1
_geom_angle_site_symmetry_3
_geom_angle_publ_flag
O1 Na1 O2 110.8(14) 2_646 2_645 ?
O1 Na1 O3 67.3(10) 2_646 1_555 ?
O1 Na1 O3 165.0(15) 2_646 2_555 ?
O1 Na1 O4 128.2(13) 2_646 1_554 ?
O1 Na1 O4 76.0(11) 2_646 2_556 ?
O1 Na1 O6 122.5(12) 2_646 1_455 ?
O1 Na1 O6 68.8(10) 2_646 1_555 ?
O1 Na1 O6 65.4(10) 2_646 2_645 ?
O2 Na1 O3 125.3(13) 2_645 1_555 ?
O2 Na1 O3 74.4(11) 2_645 2_555 ?
O2 Na1 O4 67.9(10) 2_645 1_554 ?
O2 Na1 O4 161.4(15) 2_645 2_556 ?
O2 Na1 O6 116.8(11) 2_645 1_455 ?
O2 Na1 O6 62.2(9) 2_645 1_555 ?
O2 Na1 O6 66.1(10) 2_645 2_645 ?
O3 Na1 O3 122.1(11) 1_555 2_555 ?
O3 Na1 O4 73.1(8) 1_555 1_554 ?
O3 Na1 O4 73.2(10) 1_555 2_556 ?
O3 Na1 O6 59.6(8) 1_555 1_455 ?
O3 Na1 O6 134.5(12) 1_555 1_555 ?
O3 Na1 O6 64.6(9) 1_555 2_645 ?
O3 Na1 O4 66.8(9) 2_555 1_554 ?
O3 Na1 O4 95.0(11) 2_555 2_556 ?
O3 Na1 O6 63.2(8) 2_555 1_455 ?
O3 Na1 O6 103.4(12) 2_555 1_555 ?
O3 Na1 O6 128.3(14) 2_555 2_645 ?
O4 Na1 O4 122.4(12) 1_554 2_556 ?
O4 Na1 O6 53.5(7) 1_554 1_455 ?
O4 Na1 O6 129.8(12) 1_554 1_555 ?
O4 Na1 O6 68.2(9) 1_554 2_645 ?
O4 Na1 O6 69.3(9) 2_556 1_455 ?
O4 Na1 O6 107.0(12) 2_556 1_555 ?
O4 Na1 O6 130.8(14) 2_556 2_645 ?
O6 Na1 O6 164.9(11) 1_455 1_555 ?
O6 Na1 O6 106.8(11) 1_455 2_645 ?
O6 Na1 O6 86.7(12) 1_555 2_645 ?
O1 Er2 O2 110.8(14) 2_646 2_645 ?
O1 Er2 O3 67.3(10) 2_646 1_555 ?
O1 Er2 O3 165.0(15) 2_646 2_555 ?
O1 Er2 O4 128.2(13) 2_646 1_554 ?
O1 Er2 O4 76.0(11) 2_646 2_556 ?
O1 Er2 O6 122.5(12) 2_646 1_455 ?
O1 Er2 O6 68.8(10) 2_646 1_555 ?
O1 Er2 O6 65.4(10) 2_646 2_645 ?
O2 Er2 O3 125.3(13) 2_645 1_555 ?
O2 Er2 O3 74.4(11) 2_645 2_555 ?
O2 Er2 O4 67.9(10) 2_645 1_554 ?
O2 Er2 O4 161.4(15) 2_645 2_556 ?
O2 Er2 O6 116.8(11) 2_645 1_455 ?
O2 Er2 O6 62.2(9) 2_645 1_555 ?
O2 Er2 O6 66.1(10) 2_645 2_645 ?
O3 Er2 O3 122.1(11) 1_555 2_555 ?
O3 Er2 O4 73.1(8) 1_555 1_554 ?
O3 Er2 O4 73.2(10) 1_555 2_556 ?
O3 Er2 O6 59.6(8) 1_555 1_455 ?
O3 Er2 O6 134.5(12) 1_555 1_555 ?
O3 Er2 O6 64.6(9) 1_555 2_645 ?
O3 Er2 O4 66.8(9) 2_555 1_554 ?
O3 Er2 O4 95.0(11) 2_555 2_556 ?
O3 Er2 O6 63.2(8) 2_555 1_455 ?
O3 Er2 O6 103.4(12) 2_555 1_555 ?
O3 Er2 O6 128.3(14) 2_555 2_645 ?
O4 Er2 O4 122.4(12) 1_554 2_556 ?
O4 Er2 O6 53.5(7) 1_554 1_455 ?
O4 Er2 O6 129.8(12) 1_554 1_555 ?
O4 Er2 O6 68.2(9) 1_554 2_645 ?
O4 Er2 O6 69.3(9) 2_556 1_455 ?
O4 Er2 O6 107.0(12) 2_556 1_555 ?
O4 Er2 O6 130.8(14) 2_556 2_645 ?
O6 Er2 O6 164.9(11) 1_455 1_555 ?
O6 Er2 O6 106.8(11) 1_455 2_645 ?
O6 Er2 O6 86.7(12) 1_555 2_645 ?
O1 Er1 O1 121.0(15) 1_555 2_646 ?
O1 Er1 O2 82.8(12) 1_555 1_555 ?
O1 Er1 O2 68.3(11) 1_555 2_646 ?
O1 Er1 O3 61.7(9) 1_555 2_556 ?
O1 Er1 O4 129.4(13) 1_555 2_556 ?
O1 Er1 O5 134.5(13) 1_555 1_455 ?
O1 Er1 O5 71.0(10) 1_555 2_656 ?
O1 Er1 O2 65.1(11) 2_646 1_555 ?
O1 Er1 O2 86.3(13) 2_646 2_646 ?
O1 Er1 O3 158.8(14) 2_646 2_556 ?
O1 Er1 O4 71.8(10) 2_646 2_556 ?
O1 Er1 O5 101.7(12) 2_646 1_455 ?
O1 Er1 O5 132.7(15) 2_646 2_656 ?
O2 Er1 O2 120.2(15) 1_555 2_646 ?
O2 Er1 O3 133.6(14) 1_555 2_556 ?
O2 Er1 O4 57.3(9) 1_555 2_556 ?
O2 Er1 O5 133.2(13) 1_555 1_455 ?
O2 Er1 O5 72.5(11) 1_555 2_656 ?
O2 Er1 O3 75.2(10) 2_646 2_556 ?
O2 Er1 O4 156.9(14) 2_646 2_556 ?
O2 Er1 O5 102.2(12) 2_646 1_455 ?
O2 Er1 O5 134.7(14) 2_646 2_656 ?
O3 Er1 O4 124.5(10) 2_556 2_556 ?
O3 Er1 O5 72.8(9) 2_556 1_455 ?
O3 Er1 O5 68.5(9) 2_556 2_656 ?
O4 Er1 O5 75.9(9) 2_556 1_455 ?
O4 Er1 O5 68.2(9) 2_556 2_656 ?
O5 Er1 O5 92.2(11) 1_455 2_656 ?
O1 Na2 O1 121.0(15) 1_555 2_646 ?
O1 Na2 O2 82.8(12) 1_555 1_555 ?
O1 Na2 O2 68.3(11) 1_555 2_646 ?
O1 Na2 O3 61.7(9) 1_555 2_556 ?
O1 Na2 O4 129.4(13) 1_555 2_556 ?
O1 Na2 O5 134.5(13) 1_555 1_455 ?
O1 Na2 O5 71.0(10) 1_555 2_656 ?
O1 Na2 O2 65.1(11) 2_646 1_555 ?
O1 Na2 O2 86.3(13) 2_646 2_646 ?
O1 Na2 O3 158.8(14) 2_646 2_556 ?
O1 Na2 O4 71.8(10) 2_646 2_556 ?
O1 Na2 O5 101.7(12) 2_646 1_455 ?
O1 Na2 O5 132.7(15) 2_646 2_656 ?
O2 Na2 O2 120.2(15) 1_555 2_646 ?
O2 Na2 O3 133.6(14) 1_555 2_556 ?
O2 Na2 O4 57.3(9) 1_555 2_556 ?
O2 Na2 O5 133.2(13) 1_555 1_455 ?
O2 Na2 O5 72.5(11) 1_555 2_656 ?
O2 Na2 O3 75.2(10) 2_646 2_556 ?
O2 Na2 O4 156.9(14) 2_646 2_556 ?
O2 Na2 O5 102.2(12) 2_646 1_455 ?
O2 Na2 O5 134.7(14) 2_646 2_656 ?
O3 Na2 O4 124.5(10) 2_556 2_556 ?
O3 Na2 O5 72.8(9) 2_556 1_455 ?
O3 Na2 O5 68.5(9) 2_556 2_656 ?
O4 Na2 O5 75.9(9) 2_556 1_455 ?
O4 Na2 O5 68.2(9) 2_556 2_656 ?
O5 Na2 O5 92.2(11) 1_455 2_656 ?
O1 Co O2 86.8(16) 2_646 1_555 ?
O1 Co O3 81.4(14) 2_646 1_655 ?
O1 Co O4 172.4(19) 2_646 2_656 ?
O1 Co O5 85.2(13) 2_646 1_555 ?
O1 Co O6 89.3(14) 2_646 1_555 ?
O2 Co O3 168.2(18) 1_555 1_655 ?
O2 Co O4 100.5(16) 1_555 2_656 ?
O2 Co O5 99.7(15) 1_555 1_555 ?
O2 Co O6 92.9(14) 1_555 1_555 ?
O3 Co O4 91.2(12) 1_655 2_656 ?
O3 Co O5 78.2(11) 1_655 1_555 ?
O3 Co O6 88.2(12) 1_655 1_555 ?
O4 Co O5 91.6(12) 2_656 1_555 ?
O4 Co O6 92.3(12) 2_656 1_555 ?
O5 Co O6 165.9(13) 1_555 1_555 ?
O1 W O2 90.1(15) 1_555 2_646 ?
O1 W O3 93.0(15) 1_555 2_656 ?
O1 W O4 169.4(18) 1_555 1_655 ?
O1 W O5 95.5(13) 1_555 1_555 ?
O1 W O6 89.2(14) 1_555 1_556 ?
O2 W O3 172.5(19) 2_646 2_656 ?
O2 W O4 79.3(14) 2_646 1_655 ?
O2 W O5 83.6(13) 2_646 1_555 ?
O2 W O6 90.5(14) 2_646 1_556 ?
O3 W O4 97.3(14) 2_656 1_655 ?
O3 W O5 89.4(12) 2_656 1_555 ?
O3 W O6 96.3(14) 2_656 1_556 ?
O4 W O5 82.4(11) 1_655 1_555 ?
O4 W O6 91.9(14) 1_655 1_556 ?
O5 W O6 172.4(14) 1_555 1_556 ?
Na1 O1 Er1 164.4(9) 2_656 1_555 ?
Na1 O1 Er1 101.3(8) 2_656 2_656 ?
Na1 O1 Na2 164.4(9) 2_656 1_555 ?
Na1 O1 Na2 101.3(8) 2_656 2_656 ?
Na1 O1 Co 93.5(10) 2_656 2_656 ?
Na1 O1 W 82.5(9) 2_656 1_555 ?
Na1 O1 O2 113.0(12) 2_656 2_646 ?
Na1 O1 O2 75.9(11) 2_656 2_656 ?
Na1 O1 O3 111.3(12) 2_656 2_556 ?
Na1 O1 O3 59.3(9) 2_656 2_656 ?
Na1 O1 O4 46.1(8) 2_656 1_665 ?
Na1 O1 O5 140.6(11) 2_656 2_656 ?
Na1 O1 O6 56.0(9) 2_656 1_556 ?
Na1 O1 O6 53.4(9) 2_656 2_656 ?
Er2 O1 Er1 164.4(9) 2_656 1_555 ?
Er2 O1 Er1 101.3(8) 2_656 2_656 ?
Er2 O1 Na2 164.4(9) 2_656 1_555 ?
Er2 O1 Na2 101.3(8) 2_656 2_656 ?
Er2 O1 Co 93.5(10) 2_656 2_656 ?
Er2 O1 W 82.5(9) 2_656 1_555 ?
Er2 O1 O2 113.0(12) 2_656 2_646 ?
Er2 O1 O2 75.9(11) 2_656 2_656 ?
Er2 O1 O3 111.3(12) 2_656 2_556 ?
Er2 O1 O3 59.3(9) 2_656 2_656 ?
Er2 O1 O4 46.1(8) 2_656 1_665 ?
Er2 O1 O5 140.6(11) 2_656 2_656 ?
Er2 O1 O6 56.0(9) 2_656 1_556 ?
Er2 O1 O6 53.4(9) 2_656 2_656 ?
Er1 O1 Er1 94.3(7) 1_555 2_656 ?
Er1 O1 Na2 94.3(7) 1_555 2_656 ?
Er1 O1 Co 86.3(9) 1_555 2_656 ?
Er1 O1 W 90.8(8) 1_555 1_555 ?
Er1 O1 O2 54.3(9) 1_555 2_646 ?
Er1 O1 O2 114.0(12) 1_555 2_656 ?
Er1 O1 O3 57.3(9) 1_555 2_556 ?
Er1 O1 O3 122.8(11) 1_555 2_656 ?
Er1 O1 O4 149.5(11) 1_555 1_665 ?
Er1 O1 O5 45.6(8) 1_555 2_656 ?
Er1 O1 O6 110.4(9) 1_555 1_556 ?
Er1 O1 O6 118.9(10) 1_555 2_656 ?
Er1 O1 Na2 94.3(7) 2_656 1_555 ?
Er1 O1 Co 95.1(9) 2_656 2_656 ?
Er1 O1 W 111.2(8) 2_656 1_555 ?
Er1 O1 O2 129.4(12) 2_656 2_646 ?
Er1 O1 O2 58.8(10) 2_656 2_656 ?
Er1 O1 O3 132.1(12) 2_656 2_556 ?
Er1 O1 O3 81.4(9) 2_656 2_656 ?
Er1 O1 O4 55.3(8) 2_656 1_665 ?
Er1 O1 O5 74.6(9) 2_656 2_656 ?
Er1 O1 O6 140.2(11) 2_656 1_556 ?
Er1 O1 O6 120.3(10) 2_656 2_656 ?
Na2 O1 Na2 94.3(7) 1_555 2_656 ?
Na2 O1 Co 86.3(9) 1_555 2_656 ?
Na2 O1 W 90.8(8) 1_555 1_555 ?
Na2 O1 O2 54.3(9) 1_555 2_646 ?
Na2 O1 O2 114.0(12) 1_555 2_656 ?
Na2 O1 O3 57.3(9) 1_555 2_556 ?
Na2 O1 O3 122.8(11) 1_555 2_656 ?
Na2 O1 O4 149.5(11) 1_555 1_665 ?
Na2 O1 O5 45.6(8) 1_555 2_656 ?
Na2 O1 O6 110.4(9) 1_555 1_556 ?
Na2 O1 O6 118.9(10) 1_555 2_656 ?
Na2 O1 Co 95.1(9) 2_656 2_656 ?
Na2 O1 W 111.2(8) 2_656 1_555 ?
Na2 O1 O2 129.4(12) 2_656 2_646 ?
Na2 O1 O2 58.8(10) 2_656 2_656 ?
Na2 O1 O3 132.1(12) 2_656 2_556 ?
Na2 O1 O3 81.4(9) 2_656 2_656 ?
Na2 O1 O4 55.3(8) 2_656 1_665 ?
Na2 O1 O5 74.6(9) 2_656 2_656 ?
Na2 O1 O6 140.2(11) 2_656 1_556 ?
Na2 O1 O6 120.3(10) 2_656 2_656 ?
Co O1 W 153.7(10) 2_656 1_555 ?
Co O1 O2 117.7(13) 2_656 2_646 ?
Co O1 O2 45.6(10) 2_656 2_656 ?
Co O1 O3 50.2(10) 2_656 2_556 ?
Co O1 O3 150.8(13) 2_656 2_656 ?
Co O1 O4 93.3(12) 2_656 1_665 ?
Co O1 O5 49.1(9) 2_656 2_656 ?
Co O1 O6 116.6(12) 2_656 1_556 ?
Co O1 O6 45.8(9) 2_656 2_656 ?
W O1 O2 153.0(14) 1_555 2_656 ?
W O1 O3 107.1(12) 1_555 2_556 ?
W O1 O4 102.1(10) 1_555 1_665 ?
W O1 O5 136.2(11) 1_555 2_656 ?
W O1 O6 115.8(11) 1_555 2_656 ?
O2 O1 O2 162.8(16) 2_646 2_656 ?
O2 O1 O3 67.5(11) 2_646 2_556 ?
O2 O1 O3 85.3(12) 2_646 2_656 ?
O2 O1 O4 145.6(13) 2_646 1_665 ?
O2 O1 O5 97.8(12) 2_646 2_656 ?
O2 O1 O6 57.1(10) 2_646 1_556 ?
O2 O1 O6 110.0(13) 2_646 2_656 ?
O2 O1 O3 95.8(13) 2_656 2_556 ?
O2 O1 O3 111.7(13) 2_656 2_656 ?
O2 O1 O4 51.1(10) 2_656 1_665 ?
O2 O1 O5 68.6(11) 2_656 2_656 ?
O2 O1 O6 129.0(15) 2_656 1_556 ?
O2 O1 O6 62.5(11) 2_656 2_656 ?
O3 O1 O3 145.5(15) 2_556 2_656 ?
O3 O1 O4 139.8(14) 2_556 1_665 ?
O3 O1 O5 57.8(10) 2_556 2_656 ?
O3 O1 O6 87.7(12) 2_556 1_556 ?
O3 O1 O6 62.5(10) 2_556 2_656 ?
O3 O1 O4 60.7(9) 2_656 1_665 ?
O3 O1 O5 151.4(13) 2_656 2_656 ?
O3 O1 O6 59.1(10) 2_656 1_556 ?
O3 O1 O6 111.7(12) 2_656 2_656 ?
O4 O1 O5 114.6(12) 1_665 2_656 ?
O4 O1 O6 97.1(12) 1_665 1_556 ?
O4 O1 O6 80.2(10) 1_665 2_656 ?
O5 O1 O6 144.4(12) 2_656 1_556 ?
O5 O1 O6 94.1(10) 2_656 2_656 ?
O6 O1 O6 74.9(11) 1_556 2_656 ?
Na1 O2 Er1 166.7(8) 2_655 1_555 ?
Na1 O2 Er1 98.5(8) 2_655 2_656 ?
Na1 O2 Na2 166.7(8) 2_655 1_555 ?
Na1 O2 Na2 98.5(8) 2_655 2_656 ?
Na1 O2 Co 81.6(9) 2_655 1_555 ?
Na1 O2 W 91.1(9) 2_655 2_656 ?
Na1 O2 O1 113.6(12) 2_655 2_646 ?
Na1 O2 O1 74.2(10) 2_655 2_656 ?
Na1 O2 O4 108.4(12) 2_655 2_556 ?
Na1 O2 O5 138.4(11) 2_655 2_656 ?
Na1 O2 O6 52.6(9) 2_655 1_555 ?
Na1 O2 O6 53.1(9) 2_655 2_655 ?
Er2 O2 Er1 166.7(8) 2_655 1_555 ?
Er2 O2 Er1 98.5(8) 2_655 2_656 ?
Er2 O2 Na2 166.7(8) 2_655 1_555 ?
Er2 O2 Na2 98.5(8) 2_655 2_656 ?
Er2 O2 Co 81.6(9) 2_655 1_555 ?
Er2 O2 W 91.1(9) 2_655 2_656 ?
Er2 O2 O1 113.6(12) 2_655 2_646 ?
Er2 O2 O1 74.2(10) 2_655 2_656 ?
Er2 O2 O4 108.4(12) 2_655 2_556 ?
Er2 O2 O5 138.4(11) 2_655 2_656 ?
Er2 O2 O6 52.6(9) 2_655 1_555 ?
Er2 O2 O6 53.1(9) 2_655 2_655 ?
Er1 O2 Er1 94.8(7) 1_555 2_656 ?
Er1 O2 Na2 94.8(7) 1_555 2_656 ?
Er1 O2 Co 94.4(9) 1_555 1_555 ?
Er1 O2 W 87.4(8) 1_555 2_656 ?
Er1 O2 O1 56.1(10) 1_555 2_646 ?
Er1 O2 O1 113.4(11) 1_555 2_656 ?
Er1 O2 O4 61.4(10) 1_555 2_556 ?
Er1 O2 O5 46.3(8) 1_555 2_656 ?
Er1 O2 O6 116.2(9) 1_555 1_555 ?
Er1 O2 O6 120.4(10) 1_555 2_655 ?
Er1 O2 Na2 94.8(7) 2_656 1_555 ?
Er1 O2 Co 108.6(9) 2_656 1_555 ?
Er1 O2 W 95.9(8) 2_656 2_656 ?
Er1 O2 O1 132.2(12) 2_656 2_646 ?
Er1 O2 O1 57.4(9) 2_656 2_656 ?
Er1 O2 O4 133.0(12) 2_656 2_556 ?
Er1 O2 O5 73.9(9) 2_656 2_656 ?
Er1 O2 O6 137.8(10) 2_656 1_555 ?
Er1 O2 O6 114.8(10) 2_656 2_655 ?
Na2 O2 Na2 94.8(7) 1_555 2_656 ?
Na2 O2 Co 94.4(9) 1_555 1_555 ?
Na2 O2 W 87.4(8) 1_555 2_656 ?
Na2 O2 O1 56.1(10) 1_555 2_646 ?
Na2 O2 O1 113.4(11) 1_555 2_656 ?
Na2 O2 O4 61.4(10) 1_555 2_556 ?
Na2 O2 O5 46.3(8) 1_555 2_656 ?
Na2 O2 O6 116.2(9) 1_555 1_555 ?
Na2 O2 O6 120.4(10) 1_555 2_655 ?
Na2 O2 Co 108.6(9) 2_656 1_555 ?
Na2 O2 W 95.9(8) 2_656 2_656 ?
Na2 O2 O1 132.2(12) 2_656 2_646 ?
Na2 O2 O1 57.4(9) 2_656 2_656 ?
Na2 O2 O4 133.0(12) 2_656 2_556 ?
Na2 O2 O5 73.9(9) 2_656 2_656 ?
Na2 O2 O6 137.8(10) 2_656 1_555 ?
Na2 O2 O6 114.8(10) 2_656 2_655 ?
Co O2 W 155.1(10) 1_555 2_656 ?
Co O2 O1 47.6(11) 1_555 2_646 ?
Co O2 O1 148.8(15) 1_555 2_656 ?
Co O2 O4 112.8(14) 1_555 2_556 ?
Co O2 O5 140.0(12) 1_555 2_656 ?
Co O2 O6 119.7(13) 1_555 2_655 ?
W O2 O1 116.8(13) 2_656 2_646 ?
W O2 O1 46.3(10) 2_656 2_656 ?
W O2 O4 47.2(10) 2_656 2_556 ?
W O2 O5 50.6(9) 2_656 2_656 ?
W O2 O6 112.7(11) 2_656 1_555 ?
O1 O2 O1 162.8(16) 2_646 2_656 ?
O1 O2 O4 69.7(12) 2_646 2_556 ?
O1 O2 O5 99.9(12) 2_646 2_656 ?
O1 O2 O6 61.0(11) 2_646 1_555 ?
O1 O2 O6 112.7(14) 2_646 2_655 ?
O1 O2 O4 93.5(13) 2_656 2_556 ?
O1 O2 O5 67.4(10) 2_656 2_656 ?
O1 O2 O6 124.1(14) 2_656 1_555 ?
O1 O2 O6 58.5(10) 2_656 2_655 ?
O4 O2 O5 60.3(10) 2_556 2_656 ?
O4 O2 O6 88.5(12) 2_556 1_555 ?
O4 O2 O6 60.6(11) 2_556 2_655 ?
O5 O2 O6 148.4(12) 2_656 1_555 ?
O5 O2 O6 92.3(10) 2_656 2_655 ?
O6 O2 O6 74.9(11) 1_555 2_655 ?
Na1 O3 Na1 93.8(8) 1_555 2_545 ?
Na1 O3 Er2 93.8(8) 1_555 2_545 ?
Na1 O3 Er1 154.4(7) 1_555 2_546 ?
Na1 O3 Na2 154.4(7) 1_555 2_546 ?
Na1 O3 Co 81.2(8) 1_555 1_455 ?
Na1 O3 W 79.9(8) 1_555 2_646 ?
Na1 O3 O1 123.1(12) 1_555 2_546 ?
Na1 O3 O1 53.4(9) 1_555 2_646 ?
Na1 O3 O4 107.8(9) 1_555 2_546 ?
Na1 O3 O5 108.5(9) 1_555 1_455 ?
Na1 O3 O5 117.6(9) 1_555 2_646 ?
Na1 O3 O6 63.7(8) 1_555 1_455 ?
Na1 O3 O6 53.3(8) 1_555 2_645 ?
Na1 O3 Er2 93.8(8) 2_545 1_555 ?
Na1 O3 Er1 111.8(7) 2_545 2_546 ?
Na1 O3 Na2 111.8(7) 2_545 2_546 ?
Na1 O3 Co 114.3(9) 2_545 1_455 ?
Na1 O3 W 93.8(9) 2_545 2_646 ?
Na1 O3 O1 86.7(11) 2_545 2_546 ?
Na1 O3 O1 126.2(12) 2_545 2_646 ?
Na1 O3 O4 65.1(9) 2_545 2_546 ?
Na1 O3 O4 128.4(10) 2_545 2_556 ?
Na1 O3 O5 149.4(11) 2_545 1_455 ?
Na1 O3 O5 117.3(10) 2_545 2_646 ?
Na1 O3 O6 73.5(10) 2_545 1_455 ?
Na1 O3 O6 69.6(9) 2_545 2_645 ?
Er2 O3 Er2 93.8(8) 1_555 2_545 ?
Er2 O3 Er1 154.4(7) 1_555 2_546 ?
Er2 O3 Na2 154.4(7) 1_555 2_546 ?
Er2 O3 Co 81.2(8) 1_555 1_455 ?
Er2 O3 W 79.9(8) 1_555 2_646 ?
Er2 O3 O1 123.1(12) 1_555 2_546 ?
Er2 O3 O1 53.4(9) 1_555 2_646 ?
Er2 O3 O4 107.8(9) 1_555 2_546 ?
Er2 O3 O5 108.5(9) 1_555 1_455 ?
Er2 O3 O5 117.6(9) 1_555 2_646 ?
Er2 O3 O6 63.7(8) 1_555 1_455 ?
Er2 O3 O6 53.3(8) 1_555 2_645 ?
Er2 O3 Er1 111.8(7) 2_545 2_546 ?
Er2 O3 Na2 111.8(7) 2_545 2_546 ?
Er2 O3 Co 114.3(9) 2_545 1_455 ?
Er2 O3 W 93.8(9) 2_545 2_646 ?
Er2 O3 O1 86.7(11) 2_545 2_546 ?
Er2 O3 O1 126.2(12) 2_545 2_646 ?
Er2 O3 O4 65.1(9) 2_545 2_546 ?
Er2 O3 O4 128.4(10) 2_545 2_556 ?
Er2 O3 O5 149.4(11) 2_545 1_455 ?
Er2 O3 O5 117.3(10) 2_545 2_646 ?
Er2 O3 O6 73.5(10) 2_545 1_455 ?
Er2 O3 O6 69.6(9) 2_545 2_645 ?
Er1 O3 Co 87.8(7) 2_546 1_455 ?
Er1 O3 W 97.9(7) 2_546 2_646 ?
Er1 O3 O1 61.0(9) 2_546 2_546 ?
Er1 O3 O1 107.4(10) 2_546 2_646 ?
Er1 O3 O4 84.3(8) 2_546 2_546 ?
Er1 O3 O4 113.1(9) 2_546 2_556 ?
Er1 O3 O5 48.1(7) 2_546 1_455 ?
Er1 O3 O5 51.2(7) 2_546 2_646 ?
Er1 O3 O6 122.2(9) 2_546 1_455 ?
Er1 O3 O6 135.1(9) 2_546 2_645 ?
Na2 O3 Co 87.8(7) 2_546 1_455 ?
Na2 O3 W 97.9(7) 2_546 2_646 ?
Na2 O3 O1 61.0(9) 2_546 2_546 ?
Na2 O3 O1 107.4(10) 2_546 2_646 ?
Na2 O3 O4 84.3(8) 2_546 2_546 ?
Na2 O3 O4 113.1(9) 2_546 2_556 ?
Na2 O3 O5 48.1(7) 2_546 1_455 ?
Na2 O3 O5 51.2(7) 2_546 2_646 ?
Na2 O3 O6 122.2(9) 2_546 1_455 ?
Na2 O3 O6 135.1(9) 2_546 2_645 ?
Co O3 W 147.0(9) 1_455 2_646 ?
Co O3 O1 48.4(10) 1_455 2_546 ?
Co O3 O1 102.2(12) 1_455 2_646 ?
Co O3 O4 171.0(12) 1_455 2_546 ?
Co O3 O4 45.3(8) 1_455 2_556 ?
Co O3 O5 51.8(8) 1_455 1_455 ?
Co O3 O5 122.8(10) 1_455 2_646 ?
Co O3 O6 45.6(8) 1_455 1_455 ?
Co O3 O6 134.3(12) 1_455 2_645 ?
W O3 O1 157.0(14) 2_646 2_546 ?
W O3 O1 45.0(9) 2_646 2_646 ?
W O3 O4 103.9(10) 2_646 2_556 ?
W O3 O5 110.3(10) 2_646 1_455 ?
W O3 O5 47.8(8) 2_646 2_646 ?
W O3 O6 139.9(12) 2_646 1_455 ?
O1 O3 O1 145.5(15) 2_546 2_646 ?
O1 O3 O4 123.3(13) 2_546 2_546 ?
O1 O3 O4 93.6(12) 2_546 2_556 ?
O1 O3 O5 63.7(10) 2_546 1_455 ?
O1 O3 O5 112.2(12) 2_546 2_646 ?
O1 O3 O6 62.0(10) 2_546 1_455 ?
O1 O3 O6 154.9(14) 2_546 2_645 ?
O1 O3 O4 84.3(11) 2_646 2_546 ?
O1 O3 O4 59.5(9) 2_646 2_556 ?
O1 O3 O5 84.3(11) 2_646 1_455 ?
O1 O3 O5 64.8(9) 2_646 2_646 ?
O1 O3 O6 113.5(12) 2_646 1_455 ?
O1 O3 O6 56.6(9) 2_646 2_645 ?
O4 O3 O4 142.7(11) 2_546 2_556 ?
O4 O3 O5 123.8(11) 2_546 1_455 ?
O4 O3 O5 54.3(8) 2_546 2_646 ?
O4 O3 O6 137.3(12) 2_546 1_455 ?
O4 O3 O6 54.6(8) 2_546 2_645 ?
O4 O3 O5 65.0(9) 2_556 1_455 ?
O4 O3 O5 110.2(10) 2_556 2_646 ?
O4 O3 O6 61.8(9) 2_556 1_455 ?
O4 O3 O6 94.6(10) 2_556 2_645 ?
O5 O3 O5 71.1(9) 1_455 2_646 ?
O5 O3 O6 97.3(10) 1_455 1_455 ?
O5 O3 O6 140.8(12) 1_455 2_645 ?
O5 O3 O6 168.3(12) 2_646 1_455 ?
O5 O3 O6 87.0(9) 2_646 2_645 ?
O6 O3 O6 101.7(11) 1_455 2_645 ?
Na1 O4 Na1 94.8(8) 1_556 2_546 ?
Na1 O4 Er2 94.8(8) 1_556 2_546 ?
Na1 O4 Er1 153.6(7) 1_556 2_546 ?
Na1 O4 Na2 153.6(7) 1_556 2_546 ?
Na1 O4 Co 77.0(8) 1_556 2_646 ?
Na1 O4 W 82.1(8) 1_556 1_455 ?
Na1 O4 O1 152.6(12) 1_556 1_445 ?
Na1 O4 O2 129.0(13) 1_556 2_546 ?
Na1 O4 O3 107.3(9) 1_556 2_546 ?
Na1 O4 O3 48.1(7) 1_556 2_556 ?
Na1 O4 O5 110.0(9) 1_556 1_455 ?
Na1 O4 O6 65.9(8) 1_556 1_456 ?
Na1 O4 O6 50.8(8) 1_556 2_646 ?
Na1 O4 Er2 94.8(8) 2_546 1_556 ?
Na1 O4 Er1 110.6(7) 2_546 2_546 ?
Na1 O4 Na2 110.6(7) 2_546 2_546 ?
Na1 O4 Co 94.9(9) 2_546 2_646 ?
Na1 O4 W 120.3(9) 2_546 1_455 ?
Na1 O4 O1 57.9(9) 2_546 1_445 ?
Na1 O4 O2 88.8(12) 2_546 2_546 ?
Na1 O4 O3 62.1(8) 2_546 2_546 ?
Na1 O4 O3 134.5(11) 2_546 2_556 ?
Na1 O4 O5 152.2(11) 2_546 1_455 ?
Na1 O4 O6 80.6(11) 2_546 1_456 ?
Na1 O4 O6 67.5(9) 2_546 2_646 ?
Er2 O4 Er2 94.8(8) 1_556 2_546 ?
Er2 O4 Er1 153.6(7) 1_556 2_546 ?
Er2 O4 Na2 153.6(7) 1_556 2_546 ?
Er2 O4 Co 77.0(8) 1_556 2_646 ?
Er2 O4 W 82.1(8) 1_556 1_455 ?
Er2 O4 O1 152.6(12) 1_556 1_445 ?
Er2 O4 O2 129.0(13) 1_556 2_546 ?
Er2 O4 O3 107.3(9) 1_556 2_546 ?
Er2 O4 O3 48.1(7) 1_556 2_556 ?
Er2 O4 O5 110.0(9) 1_556 1_455 ?
Er2 O4 O6 65.9(8) 1_556 1_456 ?
Er2 O4 O6 50.8(8) 1_556 2_646 ?
Er2 O4 Er1 110.6(7) 2_546 2_546 ?
Er2 O4 Na2 110.6(7) 2_546 2_546 ?
Er2 O4 Co 94.9(9) 2_546 2_646 ?
Er2 O4 W 120.3(9) 2_546 1_455 ?
Er2 O4 O1 57.9(9) 2_546 1_445 ?
Er2 O4 O2 88.8(12) 2_546 2_546 ?
Er2 O4 O3 62.1(8) 2_546 2_546 ?
Er2 O4 O3 134.5(11) 2_546 2_556 ?
Er2 O4 O5 152.2(11) 2_546 1_455 ?
Er2 O4 O6 80.6(11) 2_546 1_456 ?
Er2 O4 O6 67.5(9) 2_546 2_646 ?
Er1 O4 Co 93.0(7) 2_546 2_646 ?
Er1 O4 W 91.1(7) 2_546 1_455 ?
Er1 O4 O1 52.8(8) 2_546 1_445 ?
Er1 O4 O2 61.3(10) 2_546 2_546 ?
Er1 O4 O3 79.6(8) 2_546 2_546 ?
Er1 O4 O3 111.5(9) 2_546 2_556 ?
Er1 O4 O5 47.8(7) 2_546 1_455 ?
Er1 O4 O6 124.0(9) 2_546 1_456 ?
Er1 O4 O6 132.4(8) 2_546 2_646 ?
Na2 O4 Co 93.0(7) 2_546 2_646 ?
Na2 O4 W 91.1(7) 2_546 1_455 ?
Na2 O4 O1 52.8(8) 2_546 1_445 ?
Na2 O4 O2 61.3(10) 2_546 2_546 ?
Na2 O4 O3 79.6(8) 2_546 2_546 ?
Na2 O4 O3 111.5(9) 2_546 2_556 ?
Na2 O4 O5 47.8(7) 2_546 1_455 ?
Na2 O4 O6 124.0(9) 2_546 1_456 ?
Na2 O4 O6 132.4(8) 2_546 2_646 ?
Co O4 W 140.4(9) 2_646 1_455 ?
Co O4 O1 100.9(11) 2_646 1_445 ?
Co O4 O2 153.5(14) 2_646 2_546 ?
Co O4 O3 99.4(10) 2_646 2_556 ?
Co O4 O5 102.7(10) 2_646 1_455 ?
Co O4 O6 142.0(12) 2_646 1_456 ?
W O4 O1 112.7(12) 1_455 1_445 ?
W O4 O2 53.4(11) 1_455 2_546 ?
W O4 O3 170.4(11) 1_455 2_546 ?
W O4 O5 54.2(8) 1_455 1_455 ?
W O4 O6 132.7(11) 1_455 2_646 ?
O1 O4 O2 59.3(11) 1_445 2_546 ?
O1 O4 O3 59.8(9) 1_445 2_546 ?
O1 O4 O3 154.9(13) 1_445 2_556 ?
O1 O4 O5 97.2(11) 1_445 1_455 ?
O1 O4 O6 108.0(13) 1_445 1_456 ?
O1 O4 O6 109.5(11) 1_445 2_646 ?
O2 O4 O3 119.0(14) 2_546 2_546 ?
O2 O4 O3 96.6(13) 2_546 2_556 ?
O2 O4 O5 66.0(11) 2_546 1_455 ?
O2 O4 O6 64.5(11) 2_546 1_456 ?
O2 O4 O6 155.3(14) 2_546 2_646 ?
O3 O4 O3 142.7(11) 2_546 2_556 ?
O3 O4 O5 118.8(11) 2_546 1_455 ?
O3 O4 O6 141.9(13) 2_546 1_456 ?
O3 O4 O6 56.8(8) 2_546 2_646 ?
O3 O4 O5 63.8(9) 2_556 1_455 ?
O3 O4 O6 61.9(9) 2_556 1_456 ?
O3 O4 O6 95.4(10) 2_556 2_646 ?
O5 O4 O6 97.7(10) 1_455 1_456 ?
O5 O4 O6 138.6(11) 1_455 2_646 ?
O6 O4 O6 103.1(11) 1_456 2_646 ?
Er1 O5 Er1 124.8(6) 1_655 2_646 ?
Er1 O5 Na2 124.8(6) 1_655 2_646 ?
Er1 O5 Co 98.7(6) 1_655 1_555 ?
Er1 O5 W 97.9(6) 1_655 1_555 ?
Er1 O5 O1 142.4(12) 1_655 2_646 ?
Er1 O5 O2 141.5(12) 1_655 2_646 ?
Er1 O5 O3 90.7(9) 1_655 1_655 ?
Er1 O5 O3 56.0(7) 1_655 2_656 ?
Er1 O5 O4 92.5(9) 1_655 1_655 ?
Er1 O5 Na2 124.8(6) 2_646 1_655 ?
Er1 O5 Co 98.9(7) 2_646 1_555 ?
Er1 O5 W 96.1(6) 2_646 1_555 ?
Er1 O5 O1 63.4(9) 2_646 2_646 ?
Er1 O5 O2 61.2(9) 2_646 2_646 ?
Er1 O5 O3 63.5(8) 2_646 1_655 ?
Er1 O5 O3 125.8(10) 2_646 2_656 ?
Er1 O5 O4 64.0(8) 2_646 1_655 ?
Na2 O5 Na2 124.8(6) 1_655 2_646 ?
Na2 O5 Co 98.7(6) 1_655 1_555 ?
Na2 O5 W 97.9(6) 1_655 1_555 ?
Na2 O5 O1 142.4(12) 1_655 2_646 ?
Na2 O5 O2 141.5(12) 1_655 2_646 ?
Na2 O5 O3 90.7(9) 1_655 1_655 ?
Na2 O5 O3 56.0(7) 1_655 2_656 ?
Na2 O5 O4 92.5(9) 1_655 1_655 ?
Na2 O5 Co 98.9(7) 2_646 1_555 ?
Na2 O5 W 96.1(6) 2_646 1_555 ?
Na2 O5 O1 63.4(9) 2_646 2_646 ?
Na2 O5 O2 61.2(9) 2_646 2_646 ?
Na2 O5 O3 63.5(8) 2_646 1_655 ?
Na2 O5 O3 125.8(10) 2_646 2_656 ?
Na2 O5 O4 64.0(8) 2_646 1_655 ?
Co O5 W 145.6(6) 1_555 1_555 ?
Co O5 O1 45.8(8) 1_555 2_646 ?
Co O5 O2 118.8(12) 1_555 2_646 ?
Co O5 O3 50.0(8) 1_555 1_655 ?
Co O5 O3 135.3(10) 1_555 2_656 ?
Co O5 O4 162.9(10) 1_555 1_655 ?
W O5 O1 118.7(12) 1_555 2_646 ?
W O5 O2 45.8(8) 1_555 2_646 ?
W O5 O3 158.9(10) 1_555 1_655 ?
O1 O5 O2 76.1(12) 2_646 2_646 ?
O1 O5 O3 58.5(10) 2_646 1_655 ?
O1 O5 O3 155.1(13) 2_646 2_656 ?
O1 O5 O4 119.7(13) 2_646 1_655 ?
O2 O5 O3 119.5(13) 2_646 1_655 ?
O2 O5 O3 88.6(11) 2_646 2_656 ?
O2 O5 O4 53.7(9) 2_646 1_655 ?
O3 O5 O3 145.6(11) 1_655 2_656 ?
O3 O5 O4 117.3(11) 1_655 1_655 ?
O3 O5 O4 61.9(8) 2_656 1_655 ?
Na1 O6 Na1 164.9(9) 1_555 1_655 ?
Na1 O6 Na1 108.0(9) 1_555 2_655 ?
Na1 O6 Er2 164.9(9) 1_555 1_655 ?
Na1 O6 Er2 108.0(9) 1_555 2_655 ?
Na1 O6 Co 96.8(8) 1_555 1_555 ?
Na1 O6 W 107.5(8) 1_555 1_554 ?
Na1 O6 O1 82.2(10) 1_555 1_554 ?
Na1 O6 O1 57.9(9) 1_555 2_646 ?
Na1 O6 O2 74.8(10) 1_555 1_555 ?
Na1 O6 O2 64.7(10) 1_555 2_645 ?
Na1 O6 O3 109.0(11) 1_555 1_655 ?
Na1 O6 O3 145.5(12) 1_555 2_655 ?
Na1 O6 O4 113.7(11) 1_555 1_654 ?
Na1 O6 O4 137.7(11) 1_555 2_656 ?
Na1 O6 Na1 85.3(8) 1_655 2_655 ?
Na1 O6 Er2 164.9(9) 1_655 1_555 ?
Na1 O6 Er2 85.3(8) 1_655 2_655 ?
Na1 O6 Co 76.6(7) 1_655 1_555 ?
Na1 O6 W 78.6(7) 1_655 1_554 ?
Na1 O6 O1 111.4(11) 1_655 1_554 ?
Na1 O6 O1 110.1(10) 1_655 2_646 ?
Na1 O6 O2 107.0(10) 1_655 1_555 ?
Na1 O6 O2 114.4(11) 1_655 2_645 ?
Na1 O6 O3 56.7(7) 1_655 1_655 ?
Na1 O6 O3 47.2(7) 1_655 2_655 ?
Na1 O6 O4 60.6(8) 1_655 1_654 ?
Na1 O6 Er2 108.0(9) 2_655 1_555 ?
Na1 O6 Er2 85.3(8) 2_655 1_655 ?
Na1 O6 Co 86.6(8) 2_655 1_555 ?
Na1 O6 W 90.8(8) 2_655 1_554 ?
Na1 O6 O1 58.6(10) 2_655 1_554 ?
Na1 O6 O1 117.8(12) 2_655 2_646 ?
Na1 O6 O2 61.3(10) 2_655 1_555 ?
Na1 O6 O2 123.0(12) 2_655 2_645 ?
Na1 O6 O3 122.0(10) 2_655 1_655 ?
Na1 O6 O3 62.1(9) 2_655 2_655 ?
Na1 O6 O4 125.5(11) 2_655 1_654 ?
Na1 O6 O4 61.0(9) 2_655 2_656 ?
Er2 O6 Er2 164.9(9) 1_555 1_655 ?
Er2 O6 Er2 108.0(9) 1_555 2_655 ?
Er2 O6 Co 96.8(8) 1_555 1_555 ?
Er2 O6 W 107.5(8) 1_555 1_554 ?
Er2 O6 O1 82.2(10) 1_555 1_554 ?
Er2 O6 O1 57.9(9) 1_555 2_646 ?
Er2 O6 O2 74.8(10) 1_555 1_555 ?
Er2 O6 O2 64.7(10) 1_555 2_645 ?
Er2 O6 O3 109.0(11) 1_555 1_655 ?
Er2 O6 O3 145.5(12) 1_555 2_655 ?
Er2 O6 O4 113.7(11) 1_555 1_654 ?
Er2 O6 O4 137.7(11) 1_555 2_656 ?
Er2 O6 Er2 85.3(8) 1_655 2_655 ?
Er2 O6 Co 76.6(7) 1_655 1_555 ?
Er2 O6 W 78.6(7) 1_655 1_554 ?
Er2 O6 O1 111.4(11) 1_655 1_554 ?
Er2 O6 O1 110.1(10) 1_655 2_646 ?
Er2 O6 O2 107.0(10) 1_655 1_555 ?
Er2 O6 O2 114.4(11) 1_655 2_645 ?
Er2 O6 O3 56.7(7) 1_655 1_655 ?
Er2 O6 O3 47.2(7) 1_655 2_655 ?
Er2 O6 O4 60.6(8) 1_655 1_654 ?
Er2 O6 Co 86.6(8) 2_655 1_555 ?
Er2 O6 W 90.8(8) 2_655 1_554 ?
Er2 O6 O1 58.6(10) 2_655 1_554 ?
Er2 O6 O1 117.8(12) 2_655 2_646 ?
Er2 O6 O2 61.3(10) 2_655 1_555 ?
Er2 O6 O2 123.0(12) 2_655 2_645 ?
Er2 O6 O3 122.0(10) 2_655 1_655 ?
Er2 O6 O3 62.1(9) 2_655 2_655 ?
Er2 O6 O4 125.5(11) 2_655 1_654 ?
Er2 O6 O4 61.0(9) 2_655 2_656 ?
Co O6 W 155.1(7) 1_555 1_554 ?
Co O6 O1 142.2(13) 1_555 1_554 ?
Co O6 O2 148.1(13) 1_555 2_645 ?
Co O6 O3 46.2(8) 1_555 1_655 ?
Co O6 O3 114.4(10) 1_555 2_655 ?
Co O6 O4 120.2(10) 1_555 1_654 ?
Co O6 O4 45.0(8) 1_555 2_656 ?
W O6 O1 49.8(9) 1_554 1_554 ?
W O6 O1 150.2(14) 1_554 2_646 ?
W O6 O2 150.3(14) 1_554 1_555 ?
W O6 O2 47.8(9) 1_554 2_645 ?
W O6 O3 117.8(10) 1_554 1_655 ?
W O6 O4 113.1(10) 1_554 2_656 ?
O1 O6 O1 137.7(15) 1_554 2_646 ?
O1 O6 O2 102.8(13) 1_554 1_555 ?
O1 O6 O2 64.4(11) 1_554 2_645 ?
O1 O6 O3 166.5(14) 1_554 1_655 ?
O1 O6 O3 64.3(10) 1_554 2_655 ?
O1 O6 O4 93.8(12) 1_554 1_654 ?
O1 O6 O4 115.6(12) 1_554 2_656 ?
O1 O6 O2 56.5(10) 2_646 1_555 ?
O1 O6 O2 105.0(14) 2_646 2_645 ?
O1 O6 O3 55.5(9) 2_646 1_655 ?
O1 O6 O3 156.6(14) 2_646 2_655 ?
O1 O6 O4 113.7(13) 2_646 1_654 ?
O1 O6 O4 89.7(11) 2_646 2_656 ?
O2 O6 O2 138.6(15) 1_555 2_645 ?
O2 O6 O3 87.8(11) 1_555 1_655 ?
O2 O6 O3 118.8(13) 1_555 2_655 ?
O2 O6 O4 162.4(14) 1_555 1_654 ?
O2 O6 O4 64.2(10) 1_555 2_656 ?
O2 O6 O3 112.8(13) 2_645 1_655 ?
O2 O6 O3 92.0(12) 2_645 2_655 ?
O2 O6 O4 54.9(10) 2_645 1_654 ?
O2 O6 O4 157.2(14) 2_645 2_656 ?
O3 O6 O3 103.4(10) 1_655 2_655 ?
O3 O6 O4 74.9(9) 1_655 1_654 ?
O3 O6 O4 61.4(8) 1_655 2_656 ?
O3 O6 O4 63.5(9) 2_655 1_654 ?
O3 O6 O4 69.6(9) 2_655 2_656 ?
O4 O6 O4 103.5(11) 1_654 2_656 ?

loop_
_geom_bond_atom_site_label_1
_geom_bond_atom_site_label_2
_geom_bond_distance
_geom_bond_site_symmetry_2
_geom_bond_publ_flag
Na1 Co 3.166(12) 1_455 ?
Na1 Co 3.345(12) 1_555 ?
Na1 Co 3.116(12) 2_645 ?
Na1 W 3.132(10) 1_454 ?
Na1 W 3.426(10) 1_554 ?
Na1 W 3.089(9) 2_646 ?
Na1 W 3.475(9) 2_656 ?
Na1 O1 3.40(2) 1_554 ?
Na1 O1 2.57(2) 2_646 ?
Na1 O2 3.24(2) 1_555 ?
Na1 O2 2.75(2) 2_645 ?
Na1 O3 2.75(2) 1_555 ?
Na1 O3 2.307(19) 2_555 ?
Na1 O4 2.81(2) 1_554 ?
Na1 O4 2.182(19) 2_556 ?
Na1 O6 2.948(19) 1_455 ?
Na1 O6 2.432(19) 1_555 ?
Na1 O6 2.49(2) 2_645 ?
Na1 O6 3.11(2) 2_655 ?
Er2 Co 3.166(12) 1_455 ?
Er2 Co 3.345(12) 1_555 ?
Er2 Co 3.116(12) 2_645 ?
Er2 W 3.132(10) 1_454 ?
Er2 W 3.426(10) 1_554 ?
Er2 W 3.089(9) 2_646 ?
Er2 W 3.475(9) 2_656 ?
Er2 O1 3.40(2) 1_554 ?
Er2 O1 2.57(2) 2_646 ?
Er2 O2 3.24(2) 1_555 ?
Er2 O2 2.75(2) 2_645 ?
Er2 O3 2.75(2) 1_555 ?
Er2 O3 2.307(19) 2_555 ?
Er2 O4 2.81(2) 1_554 ?
Er2 O4 2.182(19) 2_556 ?
Er2 O6 2.948(19) 1_455 ?
Er2 O6 2.432(19) 1_555 ?
Er2 O6 2.49(2) 2_645 ?
Er2 O6 3.11(2) 2_655 ?
Er1 Co 3.391(7) 1_455 ?
Er1 Co 3.302(7) 1_555 ?
Er1 Co 3.185(7) 2_656 ?
Er1 W 3.405(3) 1_455 ?
Er1 W 3.372(3) 1_555 ?
Er1 W 3.154(3) 2_656 ?
Er1 O1 2.62(2) 1_555 ?
Er1 O1 2.46(2) 2_646 ?
Er1 O2 2.54(2) 1_555 ?
Er1 O2 2.52(2) 2_646 ?
Er1 O3 2.518(17) 2_556 ?
Er1 O4 2.542(17) 2_556 ?
Er1 O5 2.364(16) 1_455 ?
Er1 O5 3.182(16) 1_555 ?
Er1 O5 2.094(17) 2_656 ?
Na2 Co 3.391(7) 1_455 ?
Na2 Co 3.302(7) 1_555 ?
Na2 Co 3.185(7) 2_656 ?
Na2 W 3.405(3) 1_455 ?
Na2 W 3.372(3) 1_555 ?
Na2 W 3.154(3) 2_656 ?
Na2 O1 2.62(2) 1_555 ?
Na2 O1 2.46(2) 2_646 ?
Na2 O2 2.54(2) 1_555 ?
Na2 O2 2.52(2) 2_646 ?
Na2 O3 2.518(17) 2_556 ?
Na2 O4 2.542(17) 2_556 ?
Na2 O5 2.364(16) 1_455 ?
Na2 O5 3.182(16) 1_555 ?
Na2 O5 2.094(17) 2_656 ?
Co Na1 3.345(12) 1_555 ?
Co Na1 3.166(12) 1_655 ?
Co Na1 3.116(12) 2_655 ?
Co Er2 3.345(12) 1_555 ?
Co Er2 3.166(12) 1_655 ?
Co Er2 3.116(12) 2_655 ?
Co Er1 3.302(7) 1_555 ?
Co Er1 3.391(7) 1_655 ?
Co Er1 3.185(7) 2_646 ?
Co Na2 3.302(7) 1_555 ?
Co Na2 3.391(7) 1_655 ?
Co Na2 3.185(7) 2_646 ?
Co O1 1.99(2) 2_646 ?
Co O2 1.93(2) 1_555 ?
Co O3 2.049(19) 1_655 ?
Co O4 2.11(2) 2_656 ?
Co O5 2.100(16) 1_555 ?
Co O6 2.027(15) 1_555 ?
W Na1 3.426(10) 1_556 ?
W Na1 3.132(10) 1_656 ?
W Na1 3.475(9) 2_646 ?
W Na1 3.089(9) 2_656 ?
W Er2 3.426(10) 1_556 ?
W Er2 3.132(10) 1_656 ?
W Er2 3.475(9) 2_646 ?
W Er2 3.089(9) 2_656 ?
W Er1 3.372(3) 1_555 ?
W Er1 3.405(3) 1_655 ?
W Er1 3.154(3) 2_646 ?
W Na2 3.372(3) 1_555 ?
W Na2 3.405(3) 1_655 ?
W Na2 3.154(3) 2_646 ?
W O1 2.09(2) 1_555 ?
W O2 1.99(2) 2_646 ?
W O3 1.97(2) 2_656 ?
W O4 1.820(17) 1_655 ?
W O5 2.147(16) 1_555 ?
W O6 1.791(14) 1_556 ?
O1 Na1 3.40(2) 1_556 ?
O1 Na1 2.57(2) 2_656 ?
O1 Er2 3.40(2) 1_556 ?
O1 Er2 2.57(2) 2_656 ?
O1 Er1 2.62(2) 1_555 ?
O1 Er1 2.46(2) 2_656 ?
O1 Na2 2.62(2) 1_555 ?
O1 Na2 2.46(2) 2_656 ?
O1 Co 1.99(2) 2_656 ?
O1 W 2.09(2) 1_555 ?
O1 O2 3.41(3) 1_555 ?
O1 O2 2.89(3) 2_646 ?
O1 O2 2.69(3) 2_656 ?
O1 O3 2.64(3) 2_556 ?
O1 O3 2.95(3) 2_656 ?
O1 O4 2.94(3) 1_665 ?
O1 O5 3.14(3) 1_555 ?
O1 O5 2.77(3) 2_656 ?
O1 O6 2.73(3) 1_556 ?
O1 O6 2.82(3) 2_656 ?
O2 Na1 3.24(2) 1_555 ?
O2 Na1 2.75(2) 2_655 ?
O2 Er2 3.24(2) 1_555 ?
O2 Er2 2.75(2) 2_655 ?
O2 Er1 2.54(2) 1_555 ?
O2 Er1 2.52(2) 2_656 ?
O2 Na2 2.54(2) 1_555 ?
O2 Na2 2.52(2) 2_656 ?
O2 Co 1.93(2) 1_555 ?
O2 W 1.99(2) 2_656 ?
O2 O1 3.41(3) 1_555 ?
O2 O1 2.69(3) 2_646 ?
O2 O1 2.89(3) 2_656 ?
O2 O3 3.08(3) 1_665 ?
O2 O4 2.44(3) 2_556 ?
O2 O4 3.11(3) 2_656 ?
O2 O5 3.08(3) 1_555 ?
O2 O5 2.76(3) 2_656 ?
O2 O6 2.86(3) 1_555 ?
O2 O6 2.69(3) 2_655 ?
O3 Na1 2.75(2) 1_555 ?
O3 Na1 2.307(19) 2_545 ?
O3 Er2 2.75(2) 1_555 ?
O3 Er2 2.307(19) 2_545 ?
O3 Er1 2.518(17) 2_546 ?
O3 Na2 2.518(17) 2_546 ?
O3 Co 2.049(19) 1_455 ?
O3 W 1.97(2) 2_646 ?
O3 O1 2.64(3) 2_546 ?
O3 O1 2.95(3) 2_646 ?
O3 O2 3.08(3) 1_445 ?
O3 O4 3.31(2) 1_554 ?
O3 O4 2.85(2) 2_546 ?
O3 O4 2.98(2) 2_556 ?
O3 O5 2.62(2) 1_455 ?
O3 O5 2.90(2) 2_646 ?
O3 O6 2.84(2) 1_455 ?
O3 O6 2.81(3) 2_645 ?
O4 Na1 2.81(2) 1_556 ?
O4 Na1 2.182(19) 2_546 ?
O4 Er2 2.81(2) 1_556 ?
O4 Er2 2.182(19) 2_546 ?
O4 Er1 2.542(17) 2_546 ?
O4 Na2 2.542(17) 2_546 ?
O4 Co 2.11(2) 2_646 ?
O4 W 1.820(17) 1_455 ?
O4 O1 2.94(3) 1_445 ?
O4 O2 2.44(3) 2_546 ?
O4 O2 3.11(3) 2_646 ?
O4 O3 3.31(2) 1_556 ?
O4 O3 2.98(2) 2_546 ?
O4 O3 2.85(2) 2_556 ?
O4 O5 2.62(2) 1_455 ?
O4 O5 3.02(2) 2_646 ?
O4 O6 2.60(3) 1_456 ?
O4 O6 2.99(2) 2_646 ?
O5 Er1 3.182(16) 1_555 ?
O5 Er1 2.364(16) 1_655 ?
O5 Er1 2.094(17) 2_646 ?
O5 Na2 3.182(16) 1_555 ?
O5 Na2 2.364(16) 1_655 ?
O5 Na2 2.094(17) 2_646 ?
O5 Co 2.100(16) 1_555 ?
O5 W 2.147(16) 1_555 ?
O5 O1 3.14(3) 1_555 ?
O5 O1 2.77(3) 2_646 ?
O5 O2 3.08(3) 1_555 ?
O5 O2 2.76(3) 2_646 ?
O5 O3 2.62(2) 1_655 ?
O5 O3 2.90(2) 2_656 ?
O5 O4 2.62(2) 1_655 ?
O5 O4 3.02(2) 2_656 ?
O5 O5 3.22(2) 2_746 ?
O5 O5 3.22(2) 2_756 ?
O6 Na1 2.432(19) 1_555 ?
O6 Na1 2.948(19) 1_655 ?
O6 Na1 3.11(2) 2_645 ?
O6 Na1 2.49(2) 2_655 ?
O6 Er2 2.432(19) 1_555 ?
O6 Er2 2.948(19) 1_655 ?
O6 Er2 3.11(2) 2_645 ?
O6 Er2 2.49(2) 2_655 ?
O6 Co 2.027(15) 1_555 ?
O6 W 1.791(14) 1_554 ?
O6 O1 2.73(3) 1_554 ?
O6 O1 2.82(3) 2_646 ?
O6 O2 2.86(3) 1_555 ?
O6 O2 2.69(3) 2_645 ?
O6 O3 2.84(2) 1_655 ?
O6 O3 2.81(3) 2_655 ?
O6 O4 2.60(3) 1_654 ?
O6 O4 2.99(2) 2_656 ?
O6 O6 3.38(3) 2_645 ?
O6 O6 3.38(3) 2_655 ?
